data_7717327
loop_
_publ_author_name
'Volk, Niklas'
'Garc&#xed;a Alcaraz, Antonio'
'Balasubramaniam, Selvakumar'
'Heumann, Jannik'
'Schnakenburg, Gregor'
'Espinosa Ferao, Arturo'
'Streubel, Rainer'

_publ_section_title
;
 Oxaphosphiranes: isolable phosphorus-containing epoxide rings.
;
_journal_issue 48
_journal_name_full 'Dalton transactions (Cambridge, England : 2003)'
_journal_page_first 19351
_journal_page_last 19359
_journal_paper_doi 10.1039/d4dt02915a
_journal_volume 53
_journal_year 2024
_chemical_formula_moiety 'C31 H19 F2 O6 P W'
_chemical_formula_sum 'C31 H19 F2 O6 P W'
_chemical_formula_weight 740.28
_chemical_name_systematic NV-445
_space_group_crystal_system monoclinic
_space_group_IT_number 14
_space_group_name_Hall '-P 2ybc'
_space_group_name_H-M_alt 'P 1 21/c 1'
_atom_sites_solution_hydrogens geom
_atom_sites_solution_primary dual
_audit_creation_date 2021-06-28
_audit_creation_method
;
Olex2 1.2
(compiled 2018.05.29 svn.r3508 for OlexSys, GUI svn.r5506)
;
_audit_update_record
;
2024-09-05 deposited with the CCDC.	2024-10-23 downloaded from the CCDC.
;
_cell_angle_alpha 90
_cell_angle_beta 113.453(4)
_cell_angle_gamma 90
_cell_formula_units_Z 4
_cell_length_a 19.0720(12)
_cell_length_b 9.5515(4)
_cell_length_c 16.6957(9)
_cell_measurement_reflns_used 5275
_cell_measurement_temperature 123
_cell_measurement_theta_max 29.18
_cell_measurement_theta_min 2.66
_cell_volume 2790.1(3)
_computing_molecular_graphics 'Olex2 (Dolomanov et al., 2009)'
_computing_publication_material 'Olex2 (Dolomanov et al., 2009)'
_computing_structure_refinement 'XL (Sheldrick, 2008)'
_computing_structure_solution 'XT (Sheldrick, 2015)'
_diffrn_ambient_temperature 123(2)
_diffrn_detector 'image plate (34 cm diameter)'
_diffrn_detector_area_resol_mean 6.67
_diffrn_detector_type STOE
_diffrn_measured_fraction_theta_full 0.983
_diffrn_measured_fraction_theta_max 0.983
_diffrn_measurement_device '2-circle goniometer'
_diffrn_measurement_device_type 'STOE IPDS-2T'
_diffrn_measurement_method 'rotation method'
_diffrn_radiation_collimation '0.5 mm diameter, monocapillary'
_diffrn_radiation_monochromator 'plane graphite'
_diffrn_radiation_polarisn_norm 0
_diffrn_radiation_type MoK\a
_diffrn_radiation_wavelength 0.71073
_diffrn_reflns_av_R_equivalents 0.0770
_diffrn_reflns_av_unetI/netI 0.1350
_diffrn_reflns_Laue_measured_fraction_full 0.983
_diffrn_reflns_Laue_measured_fraction_max 0.983
_diffrn_reflns_limit_h_max 25
_diffrn_reflns_limit_h_min -19
_diffrn_reflns_limit_k_max 11
_diffrn_reflns_limit_k_min -12
_diffrn_reflns_limit_l_max 22
_diffrn_reflns_limit_l_min -22
_diffrn_reflns_number 14278
_diffrn_reflns_point_group_measured_fraction_full 0.983
_diffrn_reflns_point_group_measured_fraction_max 0.983
_diffrn_reflns_theta_full 25.242
_diffrn_reflns_theta_max 27.999
_diffrn_reflns_theta_min 2.660
_diffrn_source 'sealed X-ray tube, 12 x 0.4 mm long-fine focus'
_diffrn_source_current 40
_diffrn_source_power 2.00
_diffrn_source_voltage 50
_exptl_absorpt_coefficient_mu 4.254
_exptl_absorpt_correction_T_max 0.8557
_exptl_absorpt_correction_T_min 0.3478
_exptl_absorpt_correction_type integration
_exptl_absorpt_process_details
;
STOE LANA, absorption correction by scaling of reflection intensities.
J. Koziskova, F. Hahn, J. Richter, J. Kozisek, "Comparison of different
absorption corrections on the model structure of tetrakis(\m~2~-acetato)-
diaqua-di-copper(II)", Acta Chimica Slovaca, vol. 9, no. 2, 2016, pp. 136 - 140.
Afterwards a spherical absorption correction was performed within STOE LANA.
;
_exptl_crystal_colour 'clear colourless'
_exptl_crystal_colour_lustre clear
_exptl_crystal_colour_primary colourless
_exptl_crystal_density_diffrn 1.762
_exptl_crystal_description plate
_exptl_crystal_F_000 1440
_exptl_crystal_size_max 0.26
_exptl_crystal_size_mid 0.19
_exptl_crystal_size_min 0.05
_refine_diff_density_max 0.977
_refine_diff_density_min -1.361
_refine_diff_density_rms 0.161
_refine_ls_extinction_method none
_refine_ls_goodness_of_fit_ref 0.756
_refine_ls_hydrogen_treatment constr
_refine_ls_matrix_type full
_refine_ls_number_parameters 370
_refine_ls_number_reflns 6616
_refine_ls_number_restraints 24
_refine_ls_restrained_S_all 0.757
_refine_ls_R_factor_all 0.0795
_refine_ls_R_factor_gt 0.0377
_refine_ls_shift/su_max 0.001
_refine_ls_shift/su_mean 0.000
_refine_ls_structure_factor_coef Fsqd
_refine_ls_weighting_details 'w=1/[\s^2^(Fo^2^)+(0.0145P)^2^] where P=(Fo^2^+2Fc^2^)/3'
_refine_ls_weighting_scheme calc
_refine_ls_wR_factor_gt 0.0600
_refine_ls_wR_factor_ref 0.0654
_reflns_Friedel_coverage 0.000
_reflns_number_gt 3935
_reflns_number_total 6616
_reflns_threshold_expression 'I > 2\s(I)'
_cod_data_source_file d4dt02915a2.cif
_cod_data_source_block 3c
_cod_depositor_comments 'Adding full bibliography for 7717326--7717330.cif.'
_cod_database_code 7717327
_shelx_shelxl_version_number 2017/1
_shelx_space_group_comment
;
The symmetry employed for this shelxl refinement is uniquely defined
by the following loop, which should always be used as a source of
symmetry information in preference to the above space-group names.
They are only intended as comments.
;
_shelx_estimated_absorpt_t_max 0.815
_shelx_estimated_absorpt_t_min 0.404
_olex2_refinement_description
;
1. Fixed Uiso
 At 1.2 times of:
  All C(H) groups
2. Uiso/Uaniso restraints and constraints
Uanis(C6) \\sim Ueq, Uanis(C23) \\sim Ueq, Uanis(C19) \\sim Ueq, Uanis(C24)
\\sim Ueq: with sigma of 0.001 and sigma for terminal atoms of 0.002
3.a Ternary CH refined with riding coordinates:
 C1(H1)
3.b Aromatic/amide H refined with riding coordinates:
 C3(H3), C5(H5), C7(H7), C10(H10), C11(H11), C12(H12), C13(H13), C14(H14),
 C16(H16), C17(H17), C18(H18), C19(H19), C20(H20), C22(H22), C23(H23), C24(H24),
  C25(H25), C26(H26)
;
_olex2_submission_special_instructions 'No special instructions were received'

loop_
_space_group_symop_operation_xyz
'x, y, z'
'-x, y+1/2, -z+1/2'
'-x, -y, -z'
'x, -y-1/2, z-1/2'

loop_
_atom_site_label
_atom_site_type_symbol
_atom_site_fract_x
_atom_site_fract_y
_atom_site_fract_z
_atom_site_U_iso_or_equiv
_atom_site_adp_type
_atom_site_occupancy
_atom_site_site_symmetry_order
_atom_site_calc_flag
_atom_site_refinement_flags_posn
_atom_site_refinement_flags_adp
_atom_site_refinement_flags_occupancy
_atom_site_disorder_assembly
_atom_site_disorder_group
W W 0.21984(2) 0.82775(2) 0.51809(2) 0.01808(6) Uani 1 1 d . . . . .
P P 0.26614(9) 0.70550(12) 0.66025(8) 0.0169(3) Uani 1 1 d . . . . .
F1 F 0.1463(2) 1.2134(3) 0.7528(2) 0.0285(9) Uani 1 1 d . . . . .
F2 F -0.02377(19) 0.8393(4) 0.7065(2) 0.0321(8) Uani 1 1 d . . . . .
O1 O 0.3091(2) 0.8030(3) 0.7495(2) 0.0206(9) Uani 1 1 d . . . . .
O2 O 0.1734(3) 1.0091(4) 0.3461(2) 0.0283(10) Uani 1 1 d . . . . .
O3 O 0.3308(3) 0.6615(5) 0.4504(2) 0.0336(10) Uani 1 1 d . . . . .
O4 O 0.0830(3) 0.6171(4) 0.4218(3) 0.0339(11) Uani 1 1 d . . . . .
O5 O 0.0842(3) 0.9934(5) 0.5428(3) 0.0348(11) Uani 1 1 d . . . . .
O6 O 0.3416(3) 1.0592(5) 0.6234(3) 0.0420(14) Uani 1 1 d . . . . .
C1 C 0.2375(3) 0.7407(5) 0.7482(3) 0.0147(11) Uani 1 1 d . . . . .
H1 H 0.244683 0.661301 0.789715 0.018 Uiso 1 1 calc R . . . .
C2 C 0.1752(3) 0.8410(6) 0.7413(3) 0.0164(11) Uani 1 1 d . . . . .
C3 C 0.1903(4) 0.9833(5) 0.7501(3) 0.0228(14) Uani 1 1 d . . . . .
H3 H 0.239908 1.017661 0.760567 0.027 Uiso 1 1 calc R . . . .
C4 C 0.1326(4) 1.0734(5) 0.7433(4) 0.0232(14) Uani 1 1 d . . . . .
C5 C 0.0598(4) 1.0309(6) 0.7286(3) 0.0237(13) Uani 1 1 d . . . . .
H5 H 0.020573 1.095215 0.724743 0.028 Uiso 1 1 calc R . . . .
C6 C 0.0471(4) 0.8866(5) 0.7195(3) 0.0193(11) Uani 1 1 d . U . . .
C7 C 0.1032(4) 0.7929(5) 0.7258(3) 0.0250(15) Uani 1 1 d . . . . .
H7 H 0.092456 0.695474 0.719385 0.030 Uiso 1 1 calc R . . . .
C8 C 0.3132(4) 0.5271(5) 0.6815(3) 0.0168(12) Uani 1 1 d . . . . .
C9 C 0.3340(4) 0.4691(5) 0.7746(3) 0.0186(13) Uani 1 1 d . . . . .
C10 C 0.3123(3) 0.3348(7) 0.7890(3) 0.0221(12) Uani 1 1 d . . . . .
H10 H 0.281496 0.278779 0.740824 0.027 Uiso 1 1 calc R . . . .
C11 C 0.3355(4) 0.2829(6) 0.8734(4) 0.0252(14) Uani 1 1 d . . . . .
H11 H 0.321169 0.190783 0.882081 0.030 Uiso 1 1 calc R . . . .
C12 C 0.3790(4) 0.3625(5) 0.9447(3) 0.0234(14) Uani 1 1 d . . . . .
H12 H 0.393526 0.327217 1.002293 0.028 Uiso 1 1 calc R . . . .
C13 C 0.4012(4) 0.4969(6) 0.9303(3) 0.0292(16) Uani 1 1 d . . . . .
H13 H 0.430386 0.554265 0.978577 0.035 Uiso 1 1 calc R . . . .
C14 C 0.3812(4) 0.5458(6) 0.8471(3) 0.0238(14) Uani 1 1 d . . . . .
H14 H 0.399857 0.634207 0.838455 0.029 Uiso 1 1 calc R . . . .
C15 C 0.3876(4) 0.5314(5) 0.6664(3) 0.0200(13) Uani 1 1 d . . . . .
C16 C 0.4266(3) 0.6560(6) 0.6682(3) 0.0211(12) Uani 1 1 d . . . . .
H16 H 0.405599 0.742386 0.676168 0.025 Uiso 1 1 calc R . . . .
C17 C 0.4951(4) 0.6554(7) 0.6587(3) 0.0269(13) Uani 1 1 d . . . . .
H17 H 0.521105 0.741261 0.661401 0.032 Uiso 1 1 calc R . . . .
C18 C 0.5268(4) 0.5313(7) 0.6453(4) 0.0347(16) Uani 1 1 d . . . . .
H18 H 0.572544 0.531525 0.635511 0.042 Uiso 1 1 calc R . . . .
C19 C 0.4900(4) 0.4080(7) 0.6465(4) 0.0328(15) Uani 1 1 d . U . . .
H19 H 0.511924 0.321784 0.639849 0.039 Uiso 1 1 calc R . . . .
C20 C 0.4219(4) 0.4067(5) 0.6572(4) 0.0262(14) Uani 1 1 d . . . . .
H20 H 0.398060 0.319809 0.658330 0.031 Uiso 1 1 calc R . . . .
C21 C 0.2476(4) 0.4429(5) 0.6115(3) 0.0224(14) Uani 1 1 d . . . . .
C22 C 0.2506(4) 0.3925(5) 0.5353(3) 0.0251(15) Uani 1 1 d . . . . .
H22 H 0.295145 0.406455 0.523958 0.030 Uiso 1 1 calc R . . . .
C23 C 0.1883(4) 0.3216(7) 0.4755(3) 0.0300(12) Uani 1 1 d . U . . .
H23 H 0.191156 0.286233 0.423725 0.036 Uiso 1 1 calc R . . . .
C24 C 0.1234(4) 0.3012(6) 0.4889(4) 0.0350(16) Uani 1 1 d . U . . .
H24 H 0.081865 0.251041 0.447242 0.042 Uiso 1 1 calc R . . . .
C25 C 0.1178(4) 0.3544(6) 0.5647(3) 0.0292(16) Uani 1 1 d . . . . .
H25 H 0.072582 0.342336 0.574760 0.035 Uiso 1 1 calc R . . . .
C26 C 0.1803(4) 0.4249(5) 0.6241(3) 0.0227(14) Uani 1 1 d . . . . .
H26 H 0.177053 0.462225 0.675270 0.027 Uiso 1 1 calc R . . . .
C27 C 0.1899(4) 0.9435(5) 0.4087(3) 0.0210(13) Uani 1 1 d . . . . .
C28 C 0.2927(4) 0.7190(5) 0.4776(4) 0.0254(17) Uani 1 1 d . . . . .
C29 C 0.1344(4) 0.6867(6) 0.4569(3) 0.0202(12) Uani 1 1 d . . . . .
C30 C 0.1360(4) 0.9330(6) 0.5402(3) 0.0255(16) Uani 1 1 d . . . . .
C31 C 0.2994(4) 0.9766(6) 0.5846(3) 0.0236(14) Uani 1 1 d . . . . .

loop_
_atom_site_aniso_label
_atom_site_aniso_U_11
_atom_site_aniso_U_22
_atom_site_aniso_U_33
_atom_site_aniso_U_23
_atom_site_aniso_U_13
_atom_site_aniso_U_12
W 0.02549(12) 0.01323(8) 0.01659(8) 0.00141(12) 0.00951(8) 0.00102(14)
P 0.0227(9) 0.0116(7) 0.0185(6) -0.0005(4) 0.0103(6) 0.0001(5)
F1 0.038(2) 0.0140(16) 0.0374(18) -0.0066(13) 0.0187(17) -0.0024(15)
F2 0.0214(19) 0.0289(17) 0.0478(18) -0.0008(17) 0.0156(16) -0.0029(18)
O1 0.024(2) 0.017(2) 0.0223(17) -0.0048(14) 0.0109(17) -0.0027(17)
O2 0.044(3) 0.024(2) 0.0214(19) 0.0066(16) 0.018(2) 0.008(2)
O3 0.041(3) 0.035(2) 0.0268(18) 0.000(2) 0.016(2) 0.008(3)
O4 0.036(3) 0.032(2) 0.033(2) -0.0013(18) 0.014(2) -0.014(2)
O5 0.034(3) 0.036(2) 0.033(2) 0.0017(19) 0.013(2) 0.011(2)
O6 0.056(4) 0.033(2) 0.028(2) -0.0031(19) 0.008(2) -0.015(2)
C1 0.017(3) 0.018(3) 0.012(2) -0.0048(19) 0.009(2) -0.006(2)
C2 0.026(3) 0.013(2) 0.0108(19) -0.001(2) 0.008(2) -0.002(3)
C3 0.030(4) 0.021(3) 0.020(3) -0.001(2) 0.012(3) -0.008(3)
C4 0.034(4) 0.011(3) 0.025(3) -0.004(2) 0.012(3) -0.002(3)
C5 0.027(4) 0.020(3) 0.028(3) -0.002(2) 0.015(3) 0.001(3)
C6 0.0197(15) 0.0194(14) 0.0191(14) 0.0007(9) 0.0081(9) -0.0020(9)
C7 0.039(4) 0.012(3) 0.020(2) 0.0035(18) 0.007(3) 0.000(2)
C8 0.022(3) 0.010(2) 0.021(2) -0.0010(19) 0.012(2) 0.000(2)
C9 0.022(4) 0.016(3) 0.020(3) 0.002(2) 0.010(3) 0.005(2)
C10 0.029(3) 0.017(2) 0.024(2) -0.001(3) 0.015(2) 0.003(3)
C11 0.029(4) 0.021(3) 0.031(3) 0.009(2) 0.017(3) 0.003(2)
C12 0.023(4) 0.031(3) 0.016(2) 0.009(2) 0.007(2) 0.009(2)
C13 0.039(4) 0.029(3) 0.016(3) -0.003(2) 0.008(3) 0.005(3)
C14 0.024(4) 0.023(3) 0.024(3) 0.002(2) 0.009(3) -0.003(3)
C15 0.028(4) 0.018(3) 0.015(2) 0.000(2) 0.009(2) 0.001(2)
C16 0.027(3) 0.017(3) 0.024(2) -0.001(2) 0.015(2) 0.007(3)
C17 0.025(3) 0.027(3) 0.034(3) -0.003(3) 0.018(3) 0.002(3)
C18 0.024(4) 0.042(4) 0.042(4) -0.002(3) 0.018(3) 0.008(3)
C19 0.0328(17) 0.0327(17) 0.0337(17) -0.0006(10) 0.0141(10) 0.0018(10)
C20 0.036(4) 0.014(3) 0.033(3) 0.000(2) 0.018(3) 0.003(3)
C21 0.026(4) 0.013(2) 0.023(3) 0.001(2) 0.005(3) -0.007(2)
C22 0.036(4) 0.011(2) 0.025(3) 0.002(2) 0.009(3) 0.002(2)
C23 0.0320(16) 0.0283(15) 0.0285(14) -0.0003(10) 0.0107(10) -0.0003(10)
C24 0.0354(18) 0.0329(18) 0.0342(17) 0.0002(9) 0.0111(10) -0.0009(10)
C25 0.029(4) 0.022(3) 0.029(3) 0.005(2) 0.002(3) -0.010(3)
C26 0.031(4) 0.020(3) 0.016(2) 0.000(2) 0.009(3) -0.006(3)
C27 0.034(4) 0.014(2) 0.020(3) -0.005(2) 0.016(3) 0.000(2)
C28 0.035(5) 0.018(2) 0.019(2) 0.003(2) 0.006(3) 0.000(3)
C29 0.028(3) 0.017(3) 0.019(2) 0.002(2) 0.013(2) 0.004(3)
C30 0.042(5) 0.016(3) 0.013(2) 0.006(2) 0.005(3) 0.001(3)
C31 0.032(4) 0.017(3) 0.028(3) 0.002(2) 0.018(3) 0.001(3)

loop_
_atom_type_symbol
_atom_type_description
_atom_type_scat_dispersion_real
_atom_type_scat_dispersion_imag
_atom_type_scat_source
C C 0.0033 0.0016 'International Tables Vol C Tables 4.2.6.8 and 6.1.1.4'
H H 0.0000 0.0000 'International Tables Vol C Tables 4.2.6.8 and 6.1.1.4'
F F 0.0171 0.0103 'International Tables Vol C Tables 4.2.6.8 and 6.1.1.4'
O O 0.0106 0.0060 'International Tables Vol C Tables 4.2.6.8 and 6.1.1.4'
P P 0.1023 0.0942 'International Tables Vol C Tables 4.2.6.8 and 6.1.1.4'
W W -0.8490 6.8722 'International Tables Vol C Tables 4.2.6.8 and 6.1.1.4'

loop_
_geom_angle_atom_site_label_1
_geom_angle_atom_site_label_2
_geom_angle_atom_site_label_3
_geom_angle
_geom_angle_site_symmetry_1
_geom_angle_site_symmetry_3
_geom_angle_publ_flag
C27 W P 173.99(16) . . ?
C27 W C28 88.0(2) . . ?
C27 W C29 91.5(2) . . ?
C27 W C30 86.2(2) . . ?
C27 W C31 89.6(2) . . ?
C28 W P 92.69(16) . . ?
C28 W C31 94.4(2) . . ?
C29 W P 94.45(14) . . ?
C29 W C28 90.6(2) . . ?
C29 W C31 174.8(2) . . ?
C30 W P 93.74(14) . . ?
C30 W C28 171.7(2) . . ?
C30 W C29 83.6(2) . . ?
C30 W C31 91.4(2) . . ?
C31 W P 84.43(15) . . ?
O1 P W 117.02(13) . . ?
O1 P C1 50.5(2) . . ?
O1 P C8 107.9(2) . . ?
C1 P W 126.14(18) . . ?
C1 P C8 107.0(2) . . ?
C8 P W 124.55(16) . . ?
C1 O1 P 69.0(2) . . ?
P C1 H1 115.1 . . ?
O1 C1 P 60.5(3) . . ?
O1 C1 H1 115.1 . . ?
O1 C1 C2 116.4(4) . . ?
C2 C1 P 123.4(4) . . ?
C2 C1 H1 115.1 . . ?
C3 C2 C1 119.7(5) . . ?
C7 C2 C1 120.4(5) . . ?
C7 C2 C3 120.0(6) . . ?
C2 C3 H3 120.6 . . ?
C4 C3 C2 118.9(6) . . ?
C4 C3 H3 120.6 . . ?
F1 C4 C3 119.9(6) . . ?
F1 C4 C5 116.5(6) . . ?
C3 C4 C5 123.6(5) . . ?
C4 C5 H5 122.3 . . ?
C4 C5 C6 115.5(6) . . ?
C6 C5 H5 122.3 . . ?
F2 C6 C5 117.6(5) . . ?
F2 C6 C7 119.6(5) . . ?
C7 C6 C5 122.8(6) . . ?
C2 C7 H7 120.3 . . ?
C6 C7 C2 119.3(5) . . ?
C6 C7 H7 120.3 . . ?
C9 C8 P 115.1(4) . . ?
C9 C8 C21 112.2(4) . . ?
C15 C8 P 110.2(3) . . ?
C15 C8 C9 106.9(5) . . ?
C15 C8 C21 114.2(4) . . ?
C21 C8 P 98.3(4) . . ?
C10 C9 C8 121.8(4) . . ?
C14 C9 C8 120.2(5) . . ?
C14 C9 C10 117.8(5) . . ?
C9 C10 H10 119.8 . . ?
C11 C10 C9 120.3(5) . . ?
C11 C10 H10 119.8 . . ?
C10 C11 H11 119.4 . . ?
C12 C11 C10 121.3(5) . . ?
C12 C11 H11 119.4 . . ?
C11 C12 H12 120.8 . . ?
C11 C12 C13 118.4(5) . . ?
C13 C12 H12 120.8 . . ?
C12 C13 H13 119.8 . . ?
C14 C13 C12 120.3(5) . . ?
C14 C13 H13 119.8 . . ?
C9 C14 H14 119.2 . . ?
C13 C14 C9 121.7(5) . . ?
C13 C14 H14 119.2 . . ?
C16 C15 C8 122.5(5) . . ?
C20 C15 C8 119.9(5) . . ?
C20 C15 C16 117.4(6) . . ?
C15 C16 H16 119.5 . . ?
C17 C16 C15 121.0(5) . . ?
C17 C16 H16 119.5 . . ?
C16 C17 H17 119.5 . . ?
C16 C17 C18 121.0(6) . . ?
C18 C17 H17 119.5 . . ?
C17 C18 H18 120.9 . . ?
C19 C18 C17 118.1(7) . . ?
C19 C18 H18 120.9 . . ?
C18 C19 H19 119.3 . . ?
C18 C19 C20 121.5(6) . . ?
C20 C19 H19 119.3 . . ?
C15 C20 H20 119.6 . . ?
C19 C20 C15 120.9(6) . . ?
C19 C20 H20 119.6 . . ?
C22 C21 C8 123.8(6) . . ?
C22 C21 C26 118.3(5) . . ?
C26 C21 C8 117.8(5) . . ?
C21 C22 H22 120.2 . . ?
C21 C22 C23 119.6(7) . . ?
C23 C22 H22 120.2 . . ?
C22 C23 H23 119.0 . . ?
C24 C23 C22 121.9(6) . . ?
C24 C23 H23 119.0 . . ?
C23 C24 H24 120.1 . . ?
C23 C24 C25 119.8(6) . . ?
C25 C24 H24 120.1 . . ?
C24 C25 H25 121.0 . . ?
C26 C25 C24 118.0(7) . . ?
C26 C25 H25 121.0 . . ?
C21 C26 H26 118.9 . . ?
C25 C26 C21 122.3(5) . . ?
C25 C26 H26 118.9 . . ?
O2 C27 W 179.3(6) . . ?
O3 C28 W 176.0(5) . . ?
O4 C29 W 174.5(5) . . ?
O5 C30 W 172.5(5) . . ?
O6 C31 W 177.2(6) . . ?

loop_
_geom_bond_atom_site_label_1
_geom_bond_atom_site_label_2
_geom_bond_distance
_geom_bond_site_symmetry_2
_geom_bond_publ_flag
W P 2.4715(13) . ?
W C27 2.013(5) . ?
W C28 2.053(7) . ?
W C29 2.048(6) . ?
W C30 2.042(8) . ?
W C31 2.053(6) . ?
P O1 1.669(4) . ?
P C1 1.790(5) . ?
P C8 1.893(5) . ?
F1 C4 1.360(6) . ?
F2 C6 1.359(7) . ?
O1 C1 1.481(7) . ?
O2 C27 1.149(6) . ?
O3 C28 1.140(7) . ?
O4 C29 1.135(7) . ?
O5 C30 1.161(8) . ?
O6 C31 1.129(7) . ?
C1 H1 1.0000 . ?
C1 C2 1.495(8) . ?
C2 C3 1.385(7) . ?
C2 C7 1.370(9) . ?
C3 H3 0.9500 . ?
C3 C4 1.366(9) . ?
C4 C5 1.372(9) . ?
C5 H5 0.9500 . ?
C5 C6 1.397(7) . ?
C6 C7 1.366(8) . ?
C7 H7 0.9500 . ?
C8 C9 1.546(7) . ?
C8 C15 1.537(9) . ?
C8 C21 1.554(7) . ?
C9 C10 1.397(8) . ?
C9 C14 1.394(7) . ?
C10 H10 0.9500 . ?
C10 C11 1.390(7) . ?
C11 H11 0.9500 . ?
C11 C12 1.377(8) . ?
C12 H12 0.9500 . ?
C12 C13 1.402(8) . ?
C13 H13 0.9500 . ?
C13 C14 1.368(7) . ?
C14 H14 0.9500 . ?
C15 C16 1.398(8) . ?
C15 C20 1.397(8) . ?
C16 H16 0.9500 . ?
C16 C17 1.377(8) . ?
C17 H17 0.9500 . ?
C17 C18 1.389(8) . ?
C18 H18 0.9500 . ?
C18 C19 1.375(9) . ?
C19 H19 0.9500 . ?
C19 C20 1.379(10) . ?
C20 H20 0.9500 . ?
C21 C22 1.383(8) . ?
C21 C26 1.392(9) . ?
C22 H22 0.9500 . ?
C22 C23 1.387(8) . ?
C23 H23 0.9500 . ?
C23 C24 1.356(9) . ?
C24 H24 0.9500 . ?
C24 C25 1.406(9) . ?
C25 H25 0.9500 . ?
C25 C26 1.384(8) . ?
C26 H26 0.9500 . ?
